data_4001000
loop_
_publ_author_name
'Ye, Shanghui'
'Liu, Yunqi'
'Di, Chong-an'
'Xi, Hongxia'
'Wu, Weiping'
'Wen, Yugen'
'Lu, Kun'
'Du, Chunyan'
'Liu, Ying'
'Yu, Gui'

_publ_section_title
;
 Wide-Energy-Gap Host Materials for Blue Phosphorescent Organic
 Light-Emitting Diodes
;
_journal_issue 7
_journal_name_full 'Chemistry of Materials'
_journal_page_first 1333
_journal_paper_doi 10.1021/cm8032302
_journal_volume 21
_journal_year 2009
_chemical_absolute_configuration unk
_chemical_formula_moiety 'C51 H38'
_chemical_formula_sum 'C51 H38'
_chemical_formula_weight 650.81
_chemical_name_systematic
; 
 ? 
;
_space_group_IT_number 36
_symmetry_cell_setting orthorhombic
_symmetry_space_group_name_Hall 'C 2c -2'
_symmetry_space_group_name_H-M 'C m c 21'
_atom_sites_solution_hydrogens geom
_atom_sites_solution_primary direct
_atom_sites_solution_secondary difmap
_audit_creation_method SHELXL-97
_cell_angle_alpha 90.00
_cell_angle_beta 90.00
_cell_angle_gamma 90.00
_cell_formula_units_Z 4
_cell_length_a 22.474(2)
_cell_length_b 10.6415(10)
_cell_length_c 14.7196(14)
_cell_measurement_reflns_used 6157
_cell_measurement_temperature 113(2)
_cell_measurement_theta_max 28.7
_cell_measurement_theta_min 1.8
_cell_volume 3520.3(6)
_computing_cell_refinement CrystalClear
_computing_data_collection CrystalClear
_computing_data_reduction CrystalClear
_computing_publication_material 'CrystalStructure 3.7.0'
_computing_structure_refinement 'SHELXL-97 (Sheldrick, 1997)'
_computing_structure_solution 'SHELXS-97 (Sheldrick, 1990)'
_diffrn_ambient_temperature 113(2)
_diffrn_detector_area_resol_mean 7.31
_diffrn_measured_fraction_theta_full 0.997
_diffrn_measured_fraction_theta_max 0.997
_diffrn_measurement_device_type 'Rigaku Saturn'
_diffrn_measurement_method \w
_diffrn_radiation_monochromator confocal
_diffrn_radiation_source 'rotating anode'
_diffrn_radiation_type MoK\a
_diffrn_radiation_wavelength 0.71070
_diffrn_reflns_av_R_equivalents 0.0383
_diffrn_reflns_av_sigmaI/netI 0.0417
_diffrn_reflns_limit_h_max 28
_diffrn_reflns_limit_h_min -29
_diffrn_reflns_limit_k_max 13
_diffrn_reflns_limit_k_min -13
_diffrn_reflns_limit_l_max 19
_diffrn_reflns_limit_l_min -19
_diffrn_reflns_number 21387
_diffrn_reflns_theta_full 27.85
_diffrn_reflns_theta_max 27.85
_diffrn_reflns_theta_min 1.81
_diffrn_standards_decay_% 0
_diffrn_standards_interval_count 0
_diffrn_standards_interval_time 0
_diffrn_standards_number 0
_exptl_absorpt_coefficient_mu 0.069
_exptl_absorpt_correction_T_max 0.9863
_exptl_absorpt_correction_T_min 0.9782
_exptl_absorpt_correction_type multi-scan
_exptl_absorpt_process_details crystalclear
_exptl_crystal_colour colorless
_exptl_crystal_density_diffrn 1.228
_exptl_crystal_density_method 'not measured'
_exptl_crystal_description block
_exptl_crystal_F_000 1376
_exptl_crystal_size_max 0.32
_exptl_crystal_size_mid 0.28
_exptl_crystal_size_min 0.20
_refine_diff_density_max 0.147
_refine_diff_density_min -0.143
_refine_diff_density_rms 0.035
_refine_ls_abs_structure_details 'None, Friedel Pairs merged'
_refine_ls_extinction_coef 0.0130(14)
_refine_ls_extinction_expression Fc^*^=kFc[1+0.001xFc^2^\l^3^/sin(2\q)]^-1/4^
_refine_ls_extinction_method SHELXL
_refine_ls_goodness_of_fit_ref 1.044
_refine_ls_hydrogen_treatment constr
_refine_ls_matrix_type full
_refine_ls_number_parameters 240
_refine_ls_number_reflns 2220
_refine_ls_number_restraints 1
_refine_ls_restrained_S_all 1.044
_refine_ls_R_factor_all 0.0375
_refine_ls_R_factor_gt 0.0356
_refine_ls_shift/su_max 0.001
_refine_ls_shift/su_mean 0.000
_refine_ls_structure_factor_coef Fsqd
_refine_ls_weighting_details 'calc w=1/[\s^2^(Fo^2^)+(0.0518P)^2^+0.8840P] where P=(Fo^2^+2Fc^2^)/3'
_refine_ls_weighting_scheme calc
_refine_ls_wR_factor_gt 0.0841
_refine_ls_wR_factor_ref 0.0854
_reflns_number_gt 2149
_reflns_number_total 2220
_reflns_threshold_expression >2sigma(I)
_cod_data_source_file cm8032302_si_002.cif
_cod_data_source_block shelxl
_cod_database_code 4001000

loop_
_symmetry_equiv_pos_as_xyz
'x, y, z'
'-x, y, z'
'x, -y, z+1/2'
'-x, -y, z+1/2'
'x+1/2, y+1/2, z'
'-x+1/2, y+1/2, z'
'x+1/2, -y+1/2, z+1/2'
'-x+1/2, -y+1/2, z+1/2'

loop_
_atom_site_label
_atom_site_type_symbol
_atom_site_fract_x
_atom_site_fract_y
_atom_site_fract_z
_atom_site_U_iso_or_equiv
_atom_site_adp_type
_atom_site_occupancy
_atom_site_symmetry_multiplicity
_atom_site_calc_flag
_atom_site_refinement_flags
C1 C 0.5000 0.5050(2) 0.56429(17) 0.0169(5) Uani 1 2 d S
H1 H 0.5000 0.4807 0.6264 0.020 Uiso 1 2 calc SR
C2 C 0.55429(7) 0.52264(14) 0.51919(12) 0.0171(3) Uani 1 1 d .
C3 C 0.55347(8) 0.56312(16) 0.42912(13) 0.0216(4) Uani 1 1 d .
H3 H 0.5899 0.5758 0.3976 0.026 Uiso 1 1 calc R
C4 C 0.5000 0.5849(2) 0.38522(18) 0.0235(5) Uani 1 2 d S
H4 H 0.5000 0.6151 0.3245 0.028 Uiso 1 2 calc SR
C5 C 0.61395(7) 0.50304(15) 0.56906(12) 0.0167(3) Uani 1 1 d .
C6 C 0.63309(7) 0.62545(16) 0.61623(12) 0.0188(4) Uani 1 1 d .
C7 C 0.60254(8) 0.69661(17) 0.67989(13) 0.0228(4) Uani 1 1 d .
H7 H 0.5646 0.6705 0.7012 0.027 Uiso 1 1 calc R
C8 C 0.62846(9) 0.80727(18) 0.71226(14) 0.0277(4) Uani 1 1 d .
H8 H 0.6076 0.8573 0.7552 0.033 Uiso 1 1 calc R
C9 C 0.68447(9) 0.84519(19) 0.68226(14) 0.0290(4) Uani 1 1 d .
H9 H 0.7014 0.9208 0.7048 0.035 Uiso 1 1 calc R
C10 C 0.71581(8) 0.77305(17) 0.61955(13) 0.0256(4) Uani 1 1 d .
H10 H 0.7542 0.7981 0.5997 0.031 Uiso 1 1 calc R
C11 C 0.68978(8) 0.66339(17) 0.58650(12) 0.0212(4) Uani 1 1 d .
C12 C 0.71091(8) 0.57269(16) 0.51820(12) 0.0200(4) Uani 1 1 d .
C13 C 0.76409(8) 0.56814(18) 0.46963(14) 0.0270(4) Uani 1 1 d .
H13 H 0.7948 0.6274 0.4809 0.032 Uiso 1 1 calc R
C14 C 0.77123(8) 0.47476(19) 0.40422(13) 0.0282(4) Uani 1 1 d .
H14 H 0.8073 0.4704 0.3706 0.034 Uiso 1 1 calc R
C15 C 0.72622(8) 0.38768(18) 0.38741(13) 0.0260(4) Uani 1 1 d .
H15 H 0.7314 0.3261 0.3413 0.031 Uiso 1 1 calc R
C16 C 0.67372(8) 0.39033(17) 0.43772(12) 0.0222(4) Uani 1 1 d .
H16 H 0.6434 0.3299 0.4274 0.027 Uiso 1 1 calc R
C17 C 0.66652(7) 0.48329(15) 0.50353(12) 0.0188(3) Uani 1 1 d .
C18 C 0.61258(7) 0.38990(16) 0.63451(12) 0.0186(3) Uani 1 1 d .
C19 C 0.64412(8) 0.39134(18) 0.71611(13) 0.0225(4) Uani 1 1 d .
H19 H 0.6649 0.4651 0.7338 0.027 Uiso 1 1 calc R
C20 C 0.64536(9) 0.28527(19) 0.77204(13) 0.0267(4) Uani 1 1 d .
H20 H 0.6672 0.2873 0.8273 0.032 Uiso 1 1 calc R
C21 C 0.61495(9) 0.17719(19) 0.74741(15) 0.0301(4) Uani 1 1 d .
H21 H 0.6150 0.1059 0.7863 0.036 Uiso 1 1 calc R
C22 C 0.58440(9) 0.17388(18) 0.66544(15) 0.0295(4) Uani 1 1 d .
H22 H 0.5641 0.0996 0.6477 0.035 Uiso 1 1 calc R
C23 C 0.58345(8) 0.27859(16) 0.60947(13) 0.0242(4) Uani 1 1 d .
H23 H 0.5627 0.2749 0.5533 0.029 Uiso 1 1 calc R
C24 C 0.5000 0.2167(3) 0.3710(2) 0.0301(6) Uani 1 2 d S
H24A H 0.5103 0.2018 0.3073 0.045 Uiso 0.50 1 calc PR
H24B H 0.5293 0.2735 0.3983 0.045 Uiso 0.50 1 calc PR
H24C H 0.4604 0.2548 0.3746 0.045 Uiso 0.50 1 calc PR
C25 C 0.5000 0.0931(2) 0.42191(18) 0.0230(5) Uani 1 2 d S
C26 C 0.55311(8) 0.03437(18) 0.44562(13) 0.0270(4) Uani 1 1 d .
H26 H 0.5899 0.0731 0.4303 0.032 Uiso 1 1 calc R
C27 C 0.55331(9) -0.08034(19) 0.49143(15) 0.0329(5) Uani 1 1 d .
H27 H 0.5899 -0.1192 0.5071 0.039 Uiso 1 1 calc R
C28 C 0.5000 -0.1373(3) 0.5140(2) 0.0336(6) Uani 1 2 d S
H28 H 0.5000 -0.2156 0.5450 0.040 Uiso 1 2 calc SR

loop_
_atom_site_aniso_label
_atom_site_aniso_U_11
_atom_site_aniso_U_22
_atom_site_aniso_U_33
_atom_site_aniso_U_23
_atom_site_aniso_U_13
_atom_site_aniso_U_12
C1 0.0189(11) 0.0145(10) 0.0174(11) 0.0013(9) 0.000 0.000
C2 0.0165(8) 0.0154(7) 0.0192(8) -0.0004(7) -0.0002(6) 0.0005(6)
C3 0.0190(8) 0.0237(8) 0.0223(9) 0.0035(7) 0.0032(7) -0.0013(6)
C4 0.0254(13) 0.0276(13) 0.0176(11) 0.0066(10) 0.000 0.000
C5 0.0153(7) 0.0172(7) 0.0176(8) -0.0017(6) -0.0001(6) 0.0002(6)
C6 0.0182(8) 0.0198(8) 0.0185(8) -0.0006(6) -0.0026(7) 0.0012(6)
C7 0.0206(8) 0.0252(9) 0.0226(8) -0.0034(7) 0.0017(7) -0.0002(7)
C8 0.0322(10) 0.0259(9) 0.0251(9) -0.0047(8) 0.0044(8) -0.0008(8)
C9 0.0340(10) 0.0250(9) 0.0280(10) -0.0050(8) 0.0002(8) -0.0090(8)
C10 0.0231(8) 0.0261(9) 0.0276(9) -0.0031(8) 0.0010(8) -0.0072(7)
C11 0.0197(8) 0.0231(8) 0.0209(9) -0.0009(7) -0.0005(7) -0.0012(7)
C12 0.0176(8) 0.0222(7) 0.0203(8) 0.0009(7) -0.0006(7) 0.0006(6)
C13 0.0223(9) 0.0266(10) 0.0322(10) 0.0022(8) 0.0065(8) -0.0013(7)
C14 0.0217(9) 0.0337(10) 0.0294(10) 0.0004(8) 0.0097(8) 0.0050(7)
C15 0.0268(9) 0.0286(9) 0.0226(9) -0.0035(8) 0.0031(7) 0.0070(7)
C16 0.0219(8) 0.0238(8) 0.0209(8) -0.0025(7) -0.0008(7) 0.0030(7)
C17 0.0172(7) 0.0206(8) 0.0186(8) 0.0010(7) -0.0009(7) 0.0022(6)
C18 0.0157(7) 0.0209(8) 0.0191(8) -0.0016(7) 0.0015(6) 0.0037(6)
C19 0.0203(8) 0.0266(9) 0.0205(8) -0.0026(7) 0.0006(7) 0.0042(7)
C20 0.0272(9) 0.0340(10) 0.0187(8) -0.0007(7) -0.0027(7) 0.0119(8)
C21 0.0346(10) 0.0279(9) 0.0277(10) 0.0080(8) 0.0006(9) 0.0098(8)
C22 0.0337(10) 0.0221(9) 0.0328(11) 0.0031(8) -0.0058(9) 0.0005(8)
C23 0.0273(9) 0.0215(8) 0.0238(9) 0.0015(7) -0.0057(8) 0.0008(7)
C24 0.0315(14) 0.0324(14) 0.0263(14) 0.0060(12) 0.000 0.000
C25 0.0274(13) 0.0253(12) 0.0163(12) -0.0010(10) 0.000 0.000
C26 0.0260(9) 0.0285(9) 0.0264(10) -0.0014(8) 0.0013(7) 0.0002(7)
C27 0.0363(11) 0.0282(10) 0.0341(12) -0.0004(8) -0.0016(9) 0.0062(8)
C28 0.0464(17) 0.0204(12) 0.0339(15) 0.0015(12) 0.000 0.000

loop_
_atom_type_symbol
_atom_type_description
_atom_type_scat_dispersion_real
_atom_type_scat_dispersion_imag
_atom_type_scat_source
C C 0.0033 0.0000 'International Tables Vol C Tables 4.2.6.8 and 6.1.1.4'
H H 0.0000 0.0000 'International Tables Vol C Tables 4.2.6.8 and 6.1.1.4'

loop_
_geom_angle_atom_site_label_1
_geom_angle_atom_site_label_2
_geom_angle_atom_site_label_3
_geom_angle
_geom_angle_site_symmetry_1
_geom_angle_site_symmetry_3
C2 C1 C2 121.0(2) 2_655 .
C2 C1 H1 119.5 2_655 .
C2 C1 H1 119.5 . .
C3 C2 C1 118.70(17) . .
C3 C2 C5 120.38(15) . .
C1 C2 C5 120.88(15) . .
C4 C3 C2 120.48(17) . .
C4 C3 H3 119.8 . .
C2 C3 H3 119.8 . .
C3 C4 C3 120.5(2) . 2_655
C3 C4 H4 119.7 . .
C3 C4 H4 119.7 2_655 .
C6 C5 C17 100.60(13) . .
C6 C5 C18 112.64(14) . .
C17 C5 C18 107.46(13) . .
C6 C5 C2 110.09(13) . .
C17 C5 C2 112.79(13) . .
C18 C5 C2 112.67(13) . .
C7 C6 C11 120.13(16) . .
C7 C6 C5 129.00(16) . .
C11 C6 C5 110.87(15) . .
C6 C7 C8 118.96(17) . .
C6 C7 H7 120.5 . .
C8 C7 H7 120.5 . .
C9 C8 C7 120.83(18) . .
C9 C8 H8 119.6 . .
C7 C8 H8 119.6 . .
C10 C9 C8 120.50(18) . .
C10 C9 H9 119.8 . .
C8 C9 H9 119.8 . .
C9 C10 C11 118.75(17) . .
C9 C10 H10 120.6 . .
C11 C10 H10 120.6 . .
C10 C11 C6 120.82(16) . .
C10 C11 C12 130.70(17) . .
C6 C11 C12 108.44(15) . .
C13 C12 C17 120.67(16) . .
C13 C12 C11 130.52(16) . .
C17 C12 C11 108.79(15) . .
C14 C13 C12 118.56(17) . .
C14 C13 H13 120.7 . .
C12 C13 H13 120.7 . .
C13 C14 C15 120.90(17) . .
C13 C14 H14 119.6 . .
C15 C14 H14 119.6 . .
C16 C15 C14 120.44(17) . .
C16 C15 H15 119.8 . .
C14 C15 H15 119.8 . .
C15 C16 C17 118.81(17) . .
C15 C16 H16 120.6 . .
C17 C16 H16 120.6 . .
C16 C17 C12 120.56(16) . .
C16 C17 C5 128.41(15) . .
C12 C17 C5 111.02(14) . .
C19 C18 C23 118.21(17) . .
C19 C18 C5 121.28(15) . .
C23 C18 C5 120.29(16) . .
C18 C19 C20 120.58(17) . .
C18 C19 H19 119.7 . .
C20 C19 H19 119.7 . .
C21 C20 C19 120.41(18) . .
C21 C20 H20 119.8 . .
C19 C20 H20 119.8 . .
C20 C21 C22 119.48(18) . .
C20 C21 H21 120.3 . .
C22 C21 H21 120.3 . .
C23 C22 C21 120.25(18) . .
C23 C22 H22 119.9 . .
C21 C22 H22 119.9 . .
C22 C23 C18 121.03(18) . .
C22 C23 H23 119.5 . .
C18 C23 H23 119.5 . .
C25 C24 H24A 109.5 . .
C25 C24 H24B 109.5 . .
H24A C24 H24B 109.5 . .
C25 C24 H24C 109.5 . .
H24A C24 H24C 109.5 . .
H24B C24 H24C 109.5 . .
C26 C25 C26 118.1(2) 2_655 .
C26 C25 C24 120.95(12) 2_655 .
C26 C25 C24 120.95(12) . .
C25 C26 C27 121.14(19) . .
C25 C26 H26 119.4 . .
C27 C26 H26 119.4 . .
C28 C27 C26 119.8(2) . .
C28 C27 H27 120.1 . .
C26 C27 H27 120.1 . .
C27 C28 C27 120.1(3) . 2_655
C27 C28 H28 120.0 . .
C27 C28 H28 120.0 2_655 .

loop_
_geom_bond_atom_site_label_1
_geom_bond_atom_site_label_2
_geom_bond_distance
_geom_bond_site_symmetry_2
C1 C2 1.4016(19) 2_655
C1 C2 1.4016(19) .
C1 H1 0.9500 .
C2 C3 1.394(2) .
C2 C5 1.543(2) .
C3 C4 1.384(2) .
C3 H3 0.9500 .
C4 C3 1.384(2) 2_655
C4 H4 0.9500 .
C5 C6 1.538(2) .
C5 C17 1.540(2) .
C5 C18 1.542(2) .
C6 C7 1.387(2) .
C6 C11 1.406(2) .
C7 C8 1.398(3) .
C7 H7 0.9500 .
C8 C9 1.394(3) .
C8 H8 0.9500 .
C9 C10 1.392(3) .
C9 H9 0.9500 .
C10 C11 1.393(2) .
C10 H10 0.9500 .
C11 C12 1.472(2) .
C12 C13 1.394(2) .
C12 C17 1.395(2) .
C13 C14 1.393(3) .
C13 H13 0.9500 .
C14 C15 1.394(3) .
C14 H14 0.9500 .
C15 C16 1.393(2) .
C15 H15 0.9500 .
C16 C17 1.394(2) .
C16 H16 0.9500 .
C18 C19 1.395(2) .
C18 C23 1.403(2) .
C19 C20 1.397(3) .
C19 H19 0.9500 .
C20 C21 1.386(3) .
C20 H20 0.9500 .
C21 C22 1.389(3) .
C21 H21 0.9500 .
C22 C23 1.386(3) .
C22 H22 0.9500 .
C23 H23 0.9500 .
C24 C25 1.513(4) .
C24 H24A 0.9800 .
C24 H24B 0.9800 .
C24 H24C 0.9800 .
C25 C26 1.392(2) 2_655
C25 C26 1.392(2) .
C26 C27 1.395(3) .
C26 H26 0.9500 .
C27 C28 1.383(3) .
C27 H27 0.9500 .
C28 C27 1.383(3) 2_655
C28 H28 0.9500 .

loop_
_geom_torsion_atom_site_label_1
_geom_torsion_atom_site_label_2
_geom_torsion_atom_site_label_3
_geom_torsion_atom_site_label_4
_geom_torsion
_geom_torsion_site_symmetry_1
_geom_torsion_site_symmetry_4
C2 C1 C2 C3 2.5(3) 2_655 .
C2 C1 C2 C5 -179.96(13) 2_655 .
C1 C2 C3 C4 -0.2(3) . .
C5 C2 C3 C4 -177.77(18) . .
C2 C3 C4 C3 -2.0(4) . 2_655
C3 C2 C5 C6 89.84(18) . .
C1 C2 C5 C6 -87.6(2) . .
C3 C2 C5 C17 -21.6(2) . .
C1 C2 C5 C17 160.89(16) . .
C3 C2 C5 C18 -143.52(16) . .
C1 C2 C5 C18 39.0(2) . .
C17 C5 C6 C7 176.09(18) . .
C18 C5 C6 C7 -69.8(2) . .
C2 C5 C6 C7 56.9(2) . .
C17 C5 C6 C11 -3.81(17) . .
C18 C5 C6 C11 110.31(16) . .
C2 C5 C6 C11 -123.02(15) . .
C11 C6 C7 C8 1.3(3) . .
C5 C6 C7 C8 -178.59(17) . .
C6 C7 C8 C9 -0.9(3) . .
C7 C8 C9 C10 -0.2(3) . .
C8 C9 C10 C11 0.9(3) . .
C9 C10 C11 C6 -0.4(3) . .
C9 C10 C11 C12 177.22(19) . .
C7 C6 C11 C10 -0.7(3) . .
C5 C6 C11 C10 179.25(16) . .
C7 C6 C11 C12 -178.80(16) . .
C5 C6 C11 C12 1.12(19) . .
C10 C11 C12 C13 2.8(3) . .
C6 C11 C12 C13 -179.29(19) . .
C10 C11 C12 C17 -175.41(19) . .
C6 C11 C12 C17 2.5(2) . .
C17 C12 C13 C14 1.9(3) . .
C11 C12 C13 C14 -176.13(19) . .
C12 C13 C14 C15 0.1(3) . .
C13 C14 C15 C16 -1.8(3) . .
C14 C15 C16 C17 1.5(3) . .
C15 C16 C17 C12 0.5(3) . .
C15 C16 C17 C5 -177.96(16) . .
C13 C12 C17 C16 -2.3(3) . .
C11 C12 C17 C16 176.18(16) . .
C13 C12 C17 C5 176.46(16) . .
C11 C12 C17 C5 -5.09(19) . .
C6 C5 C17 C16 -176.01(17) . .
C18 C5 C17 C16 66.0(2) . .
C2 C5 C17 C16 -58.8(2) . .
C6 C5 C17 C12 5.39(17) . .
C18 C5 C17 C12 -112.60(16) . .
C2 C5 C17 C12 122.62(15) . .
C6 C5 C18 C19 -20.2(2) . .
C17 C5 C18 C19 89.67(18) . .
C2 C5 C18 C19 -145.48(15) . .
C6 C5 C18 C23 165.21(15) . .
C17 C5 C18 C23 -84.91(18) . .
C2 C5 C18 C23 39.9(2) . .
C23 C18 C19 C20 -1.4(3) . .
C5 C18 C19 C20 -176.08(16) . .
C18 C19 C20 C21 -0.4(3) . .
C19 C20 C21 C22 1.6(3) . .
C20 C21 C22 C23 -1.1(3) . .
C21 C22 C23 C18 -0.6(3) . .
C19 C18 C23 C22 1.9(3) . .
C5 C18 C23 C22 176.64(16) . .
C26 C25 C26 C27 0.3(4) 2_655 .
C24 C25 C26 C27 -179.1(2) . .
C25 C26 C27 C28 0.0(3) . .
C26 C27 C28 C27 -0.2(4) . 2_655
